data_4349972
loop_
_publ_author_name
'Zhang, Xiaofeng'
'Zhang, Zilong'
'Xiang, Shiqun'
'Zhu, Yingzu'
'Chen, Changneng'
'Huang, Deguang'

_publ_section_title
;
 Base induced C--CN bond cleavage at room temperature: a convenient method
 for the activation of acetonitrile
;
_journal_issue 5
_journal_name_full 'Inorganic Chemistry Frontiers'
_journal_page_first 1135
_journal_paper_doi 10.1039/C8QI01258J
_journal_volume 6
_journal_year 2019
_chemical_formula_moiety 'C54 H35 Cu2 N6 O5, C8 H20 N, C3 H7 N O'
_chemical_formula_sum 'C65 H62 Cu2 N8 O6'
_chemical_formula_weight 1178.31
_chemical_name_common '[Cu(NNN-Naph)-OH-Cu(NNN-Naph)](Et4N).DMF'
_space_group_IT_number 5
_space_group_name_Hall 'I 2y'
_space_group_name_H-M_alt 'I 1 2 1'
_symmetry_cell_setting monoclinic
_symmetry_space_group_name_Hall 'I 2y'
_symmetry_space_group_name_H-M 'I 1 2 1'
_atom_sites_solution_hydrogens geom
_atom_sites_solution_primary direct
_atom_sites_solution_secondary difmap
_audit_creation_method SHELXL-97
_audit_update_record
;
2018-12-11 deposited with the CCDC.	2019-02-22 downloaded from the CCDC.
;
_cell_angle_alpha 90.00
_cell_angle_beta 95.409(3)
_cell_angle_gamma 90.00
_cell_formula_units_Z 2
_cell_length_a 14.5931(5)
_cell_length_b 12.2058(5)
_cell_length_c 16.6043(5)
_cell_measurement_reflns_used 3223
_cell_measurement_temperature 100(2)
_cell_measurement_theta_max 72.7540
_cell_measurement_theta_min 3.8320
_cell_volume 2944.40(18)
_computing_cell_refinement 'CrysAlisPro, Agilent Technologies'
_computing_data_collection 'CrysAlisPro, Agilent Technologies'
_computing_data_reduction 'CrysAlisPro, Agilent Technologies'
_computing_molecular_graphics 'Bruker SHELXTL'
_computing_publication_material 'Bruker SHELXTL'
_computing_structure_refinement 'SHELXL-97 (Sheldrick, 1997)'
_computing_structure_solution 'SHELXS-97 (Sheldrick, 1990)'
_diffrn_ambient_temperature 100(2)
_diffrn_detector_area_resol_mean 10.5594
_diffrn_measured_fraction_theta_full 0.982
_diffrn_measured_fraction_theta_max 0.982
_diffrn_measurement_device_type 'SuperNova, Dual, Cu at zero, Atlas'
_diffrn_measurement_method '\w scans'
_diffrn_radiation_monochromator Mirror
_diffrn_radiation_source 'SuperNova (Cu) X-ray Source'
_diffrn_radiation_type CuK\a
_diffrn_radiation_wavelength 1.54184
_diffrn_reflns_av_R_equivalents 0.0120
_diffrn_reflns_av_sigmaI/netI 0.0176
_diffrn_reflns_limit_h_max 17
_diffrn_reflns_limit_h_min -11
_diffrn_reflns_limit_k_max 14
_diffrn_reflns_limit_k_min -14
_diffrn_reflns_limit_l_max 17
_diffrn_reflns_limit_l_min -20
_diffrn_reflns_number 5641
_diffrn_reflns_theta_full 71.88
_diffrn_reflns_theta_max 71.88
_diffrn_reflns_theta_min 3.86
_exptl_absorpt_coefficient_mu 1.361
_exptl_absorpt_correction_T_max 0.7186
_exptl_absorpt_correction_T_min 0.5795
_exptl_absorpt_correction_type multi-scan
_exptl_absorpt_process_details
; 
CrysAlisPro, Agilent Technologies,Version 1.171.36.28 
Empirical absorption correction using spherical harmonics, 
implemented in SCALE3 ABSPACK scaling algorithm. 
;
_exptl_crystal_colour dark-blue
_exptl_crystal_density_diffrn 1.329
_exptl_crystal_density_method 'not measured'
_exptl_crystal_description block
_exptl_crystal_F_000 1228
_exptl_crystal_size_max 0.45
_exptl_crystal_size_mid 0.33
_exptl_crystal_size_min 0.26
_refine_diff_density_max 1.281
_refine_diff_density_min -0.716
_refine_diff_density_rms 0.093
_refine_ls_abs_structure_details 'Flack H D (1983), Acta Cryst. A39, 876-881'
_refine_ls_abs_structure_Flack 0.00(4)
_refine_ls_extinction_method none
_refine_ls_goodness_of_fit_ref 1.069
_refine_ls_hydrogen_treatment mixed
_refine_ls_matrix_type full
_refine_ls_number_parameters 596
_refine_ls_number_reflns 4158
_refine_ls_number_restraints 1040
_refine_ls_restrained_S_all 0.998
_refine_ls_R_factor_all 0.0534
_refine_ls_R_factor_gt 0.0527
_refine_ls_shift/su_max 0.003
_refine_ls_shift/su_mean 0.000
_refine_ls_structure_factor_coef Fsqd
_refine_ls_weighting_details 'calc w=1/[\s^2^(Fo^2^)+(0.1183P)^2^+2.5270P] where P=(Fo^2^+2Fc^2^)/3'
_refine_ls_weighting_scheme calc
_refine_ls_wR_factor_gt 0.1495
_refine_ls_wR_factor_ref 0.1517
_refine_special_details
; 
The two naphthalin rings and the Et4N+ cation molecule of this structure was treated
as disordered models with occupancies of 55/45, respectively. The occupancy of DMF 
set to 50% according to its symmetrical location in the model, which offers the other 
50% occupancy after using 'grow' command. The distance of 2.37 angstrom between the 
original half DMF molecule and the other symmetrical half DMF also indicates that these
two parts are NOT independent units.   
;
_reflns_number_gt 4086
_reflns_number_total 4158
_reflns_threshold_expression >2sigma(I)
_cod_data_source_file c8qi01258j2.cif
_cod_data_source_block Complex9
_cod_original_cell_volume 2944.41(17)
_cod_original_sg_symbol_H-M 'I 2 '
_cod_database_code 4349972

loop_
_symmetry_equiv_pos_as_xyz
'x, y, z'
'-x, y, -z'
'x+1/2, y+1/2, z+1/2'
'-x+1/2, y+1/2, -z+1/2'

loop_
_atom_site_label
_atom_site_type_symbol
_atom_site_fract_x
_atom_site_fract_y
_atom_site_fract_z
_atom_site_U_iso_or_equiv
_atom_site_adp_type
_atom_site_occupancy
_atom_site_symmetry_multiplicity
_atom_site_calc_flag
_atom_site_refinement_flags
_atom_site_disorder_assembly
_atom_site_disorder_group
Cu1 Cu 0.92052(3) 0.43601(4) 0.56745(3) 0.03356(17) Uani 1 1 d U A .
O1 O 0.7953(2) 0.7225(3) 0.4928(2) 0.0605(8) Uani 1 1 d U . .
O2 O 0.9004(2) 0.3324(3) 0.79687(17) 0.0545(8) Uani 1 1 d U . .
O3 O 1.0000 0.3666(3) 0.5000 0.0337(7) Uani 1 2 d SU . .
H3A H 1.0000 0.2888 0.5000 0.040 Uiso 1 2 calc SR . .
N1 N 0.8716(2) 0.5546(3) 0.4920(2) 0.0412(6) Uani 1 1 d U . .
N2 N 0.8580(2) 0.5240(3) 0.6411(2) 0.0422(7) Uani 1 1 d U . .
N3 N 0.9268(2) 0.3348(3) 0.66050(19) 0.0395(6) Uani 1 1 d U . .
C1 C 0.8289(3) 0.6379(4) 0.5257(3) 0.0473(8) Uani 1 1 d U B .
C2 C 0.8195(3) 0.6174(4) 0.6138(3) 0.0486(8) Uani 1 1 d U B .
C3 C 0.7738(3) 0.6838(5) 0.6654(3) 0.0599(11) Uani 1 1 d U . .
H3B H 0.7467 0.7512 0.6472 0.072 Uiso 1 1 calc R B .
C4 C 0.7695(4) 0.6481(6) 0.7436(4) 0.0677(12) Uani 1 1 d U B .
H4A H 0.7386 0.6918 0.7799 0.081 Uiso 1 1 calc R . .
C5 C 0.8094(4) 0.5493(6) 0.7709(3) 0.0636(11) Uani 1 1 d U . .
H5A H 0.8061 0.5255 0.8250 0.076 Uiso 1 1 calc R B .
C6 C 0.8547(3) 0.4859(4) 0.7156(3) 0.0478(8) Uani 1 1 d U A .
C7 C 0.8980(3) 0.3749(4) 0.7293(2) 0.0446(8) Uani 1 1 d U A .
C8 C 0.967(3) 0.233(2) 0.661(3) 0.0394(14) Uani 0.551(14) 1 d PU A 1
C9 C 1.0488(15) 0.1986(13) 0.7095(12) 0.0416(18) Uani 0.551(14) 1 d PU A 1
H9A H 1.0807 0.2513 0.7437 0.050 Uiso 0.551(14) 1 calc PR A 1
C10 C 1.0826(9) 0.0960(12) 0.7093(8) 0.0452(18) Uani 0.551(14) 1 d PU A 1
H10A H 1.1394 0.0804 0.7399 0.054 Uiso 0.551(14) 1 calc PR A 1
C11 C 1.0391(8) 0.0172(10) 0.6680(7) 0.0455(16) Uani 0.551(14) 1 d PU A 1
H11A H 1.0647 -0.0544 0.6689 0.055 Uiso 0.551(14) 1 calc PR A 1
C12 C 0.9513(8) 0.0388(10) 0.6206(7) 0.0450(15) Uani 0.551(14) 1 d PU A 1
C13 C 0.9027(7) -0.0452(8) 0.5785(6) 0.0485(16) Uani 0.551(14) 1 d PU A 1
H13A H 0.9254 -0.1181 0.5825 0.058 Uiso 0.551(14) 1 calc PR A 1
C14 C 0.8213(8) -0.0232(8) 0.5306(7) 0.0474(16) Uani 0.551(14) 1 d PU A 1
H14A H 0.7896 -0.0799 0.5003 0.057 Uiso 0.551(14) 1 calc PR A 1
C15 C 0.7875(9) 0.0827(11) 0.5279(7) 0.0459(17) Uani 0.551(14) 1 d PU A 1
H15A H 0.7312 0.0977 0.4962 0.055 Uiso 0.551(14) 1 calc PR A 1
C16 C 0.8312(11) 0.1637(19) 0.5681(12) 0.0419(18) Uani 0.551(14) 1 d PU A 1
H16A H 0.8055 0.2352 0.5643 0.050 Uiso 0.551(14) 1 calc PR A 1
C17 C 0.9158(12) 0.1471(18) 0.6168(11) 0.0409(15) Uani 0.551(14) 1 d PU A 1
C8' C 0.965(4) 0.224(3) 0.662(3) 0.0400(15) Uani 0.449(14) 1 d PU A 2
C9' C 1.0524(19) 0.2155(16) 0.7017(15) 0.0403(18) Uani 0.449(14) 1 d PU A 2
H9'A H 1.0815 0.2746 0.7314 0.048 Uiso 0.449(14) 1 calc PR A 2
C10' C 1.0967(12) 0.1100(15) 0.6949(10) 0.0448(19) Uani 0.449(14) 1 d PU A 2
H10B H 1.1545 0.0980 0.7249 0.054 Uiso 0.449(14) 1 calc PR A 2
C11' C 1.0585(10) 0.0249(13) 0.6462(8) 0.0458(18) Uani 0.449(14) 1 d PU A 2
H11B H 1.0897 -0.0431 0.6429 0.055 Uiso 0.449(14) 1 calc PR A 2
C12' C 0.9722(10) 0.0429(13) 0.6019(8) 0.0442(15) Uani 0.449(14) 1 d PU A 2
C13' C 0.9279(9) -0.0445(10) 0.5528(8) 0.0466(17) Uani 0.449(14) 1 d PU A 2
H13B H 0.9547 -0.1154 0.5530 0.056 Uiso 0.449(14) 1 calc PR A 2
C14' C 0.8459(9) -0.0235(11) 0.5055(8) 0.0470(17) Uani 0.449(14) 1 d PU A 2
H14B H 0.8181 -0.0801 0.4723 0.056 Uiso 0.449(14) 1 calc PR A 2
C15' C 0.8039(11) 0.0787(14) 0.5059(9) 0.0451(19) Uani 0.449(14) 1 d PU A 2
H15B H 0.7491 0.0929 0.4719 0.054 Uiso 0.449(14) 1 calc PR A 2
C16' C 0.8460(14) 0.166(2) 0.5606(15) 0.0432(19) Uani 0.449(14) 1 d PU A 2
H16B H 0.8174 0.2354 0.5629 0.052 Uiso 0.449(14) 1 calc PR A 2
C17' C 0.9276(15) 0.144(2) 0.6081(14) 0.0411(16) Uani 0.449(14) 1 d PU A 2
C18 C 0.8794(18) 0.560(2) 0.4050(13) 0.0441(13) Uani 0.564(18) 1 d PU B 1
C19 C 0.9366(10) 0.6387(12) 0.3713(7) 0.0443(16) Uani 0.564(18) 1 d PU B 1
H19A H 0.9702 0.6905 0.4051 0.053 Uiso 0.564(18) 1 calc PR B 1
C20 C 0.9428(9) 0.6389(11) 0.2874(8) 0.0481(18) Uani 0.564(18) 1 d PU B 1
H20A H 0.9810 0.6911 0.2644 0.058 Uiso 0.564(18) 1 calc PR B 1
C21 C 0.8933(8) 0.5631(12) 0.2372(7) 0.0500(18) Uani 0.564(18) 1 d PU B 1
H21A H 0.8987 0.5645 0.1806 0.060 Uiso 0.564(18) 1 calc PR B 1
C22 C 0.8374(8) 0.4869(11) 0.2680(7) 0.0477(15) Uani 0.564(18) 1 d PU B 1
C23 C 0.7837(8) 0.4158(11) 0.2183(6) 0.0471(18) Uani 0.564(18) 1 d PU B 1
H23A H 0.7829 0.4229 0.1613 0.057 Uiso 0.564(18) 1 calc PR B 1
C24 C 0.7315(8) 0.3349(11) 0.2498(7) 0.0512(18) Uani 0.564(18) 1 d PU B 1
H24A H 0.6981 0.2846 0.2145 0.061 Uiso 0.564(18) 1 calc PR B 1
C25 C 0.7272(9) 0.3263(10) 0.3349(7) 0.0483(16) Uani 0.564(18) 1 d PU B 1
H25A H 0.6920 0.2701 0.3568 0.058 Uiso 0.564(18) 1 calc PR B 1
C26 C 0.7748(11) 0.4006(12) 0.3845(6) 0.0454(14) Uani 0.564(18) 1 d PU B 1
H26A H 0.7698 0.3977 0.4411 0.055 Uiso 0.564(18) 1 calc PR B 1
C27 C 0.8307(11) 0.4810(12) 0.3536(7) 0.0449(13) Uani 0.564(18) 1 d PU B 1
C18' C 0.885(2) 0.566(3) 0.4121(17) 0.0431(14) Uani 0.436(18) 1 d PU B 2
C19' C 0.9405(14) 0.6522(16) 0.3912(10) 0.0458(17) Uani 0.436(18) 1 d PU B 2
H19B H 0.9659 0.7017 0.4315 0.055 Uiso 0.436(18) 1 calc PR B 2
C20' C 0.9592(11) 0.6659(13) 0.3084(10) 0.0490(19) Uani 0.436(18) 1 d PU B 2
H20B H 1.0021 0.7192 0.2937 0.059 Uiso 0.436(18) 1 calc PR B 2
C21' C 0.9116(11) 0.5973(14) 0.2490(11) 0.0491(19) Uani 0.436(18) 1 d PU B 2
H21B H 0.9210 0.6057 0.1935 0.059 Uiso 0.436(18) 1 calc PR B 2
C22' C 0.8500(9) 0.5161(11) 0.2731(8) 0.0469(16) Uani 0.436(18) 1 d PGU B 2
C23' C 0.8037(9) 0.4518(12) 0.2133(6) 0.0499(19) Uani 0.436(18) 1 d PGU B 2
H23B H 0.8118 0.4648 0.1580 0.060 Uiso 0.436(18) 1 calc PR B 2
C24' C 0.7456(8) 0.3685(11) 0.2344(7) 0.051(2) Uani 0.436(18) 1 d PGU B 2
H24B H 0.7140 0.3245 0.1936 0.061 Uiso 0.436(18) 1 calc PR B 2
C25' C 0.7338(10) 0.3495(11) 0.3154(8) 0.0498(18) Uani 0.436(18) 1 d PGU B 2
H25B H 0.6941 0.2926 0.3298 0.060 Uiso 0.436(18) 1 calc PR B 2
C26' C 0.7801(13) 0.4139(14) 0.3751(6) 0.0469(17) Uani 0.436(18) 1 d PGU B 2
H26B H 0.7720 0.4009 0.4304 0.056 Uiso 0.436(18) 1 calc PR B 2
C27' C 0.8382(13) 0.4972(13) 0.3540(7) 0.0449(14) Uani 0.436(18) 1 d PGU B 2
N4 N 0.5000 0.7027(6) 0.5000 0.0557(11) Uani 0.440(16) 2 d SPU . 1
C28 C 0.5175(13) 0.634(2) 0.5803(13) 0.060(2) Uani 0.440(16) 1 d PU . 1
H28A H 0.5774 0.5955 0.5815 0.073 Uiso 0.440(16) 1 calc PR . 1
H28B H 0.5194 0.6832 0.6278 0.073 Uiso 0.440(16) 1 calc PR . 1
C29 C 0.4432(14) 0.5540(17) 0.5838(10) 0.070(3) Uani 0.440(16) 1 d PU . 1
H29A H 0.4537 0.5109 0.6335 0.105 Uiso 0.440(16) 1 calc PR . 1
H29B H 0.4419 0.5052 0.5368 0.105 Uiso 0.440(16) 1 calc PR . 1
H29C H 0.3842 0.5925 0.5832 0.105 Uiso 0.440(16) 1 calc PR . 1
C30 C 0.5803(18) 0.7924(17) 0.5093(16) 0.062(2) Uani 0.440(16) 1 d PU . 1
H30A H 0.5837 0.8239 0.5644 0.074 Uiso 0.440(16) 1 calc PR . 1
H30B H 0.6399 0.7562 0.5028 0.074 Uiso 0.440(16) 1 calc PR . 1
C31 C 0.5657(13) 0.8836(16) 0.4482(9) 0.071(3) Uani 0.440(16) 1 d PU . 1
H31A H 0.6162 0.9365 0.4566 0.107 Uiso 0.440(16) 1 calc PR . 1
H31B H 0.5072 0.9205 0.4548 0.107 Uiso 0.440(16) 1 calc PR . 1
H31C H 0.5641 0.8532 0.3934 0.107 Uiso 0.440(16) 1 calc PR . 1
N4' N 0.5000 0.7027(6) 0.5000 0.0557(11) Uani 0.560(16) 2 d SPU . 2
C28' C 0.4911(9) 0.6333(16) 0.5733(10) 0.058(2) Uani 0.560(16) 1 d PU . 2
H28C H 0.4996 0.6812 0.6215 0.070 Uiso 0.560(16) 1 calc PR . 2
H28D H 0.5423 0.5797 0.5775 0.070 Uiso 0.560(16) 1 calc PR . 2
C29' C 0.4011(10) 0.5701(12) 0.5769(8) 0.065(2) Uani 0.560(16) 1 d PU . 2
H29D H 0.4028 0.5301 0.6282 0.097 Uiso 0.560(16) 1 calc PR . 2
H29E H 0.3934 0.5181 0.5317 0.097 Uiso 0.560(16) 1 calc PR . 2
H29F H 0.3493 0.6216 0.5730 0.097 Uiso 0.560(16) 1 calc PR . 2
C30' C 0.5863(13) 0.7644(14) 0.5093(12) 0.062(2) Uani 0.560(16) 1 d PU . 2
H30C H 0.6378 0.7117 0.5178 0.074 Uiso 0.560(16) 1 calc PR . 2
H30D H 0.5867 0.8100 0.5586 0.074 Uiso 0.560(16) 1 calc PR . 2
C31' C 0.6036(9) 0.8378(14) 0.4393(7) 0.072(2) Uani 0.560(16) 1 d PU . 2
H31D H 0.6641 0.8726 0.4499 0.109 Uiso 0.560(16) 1 calc PR . 2
H31E H 0.5559 0.8944 0.4329 0.109 Uiso 0.560(16) 1 calc PR . 2
H31F H 0.6023 0.7941 0.3897 0.109 Uiso 0.560(16) 1 calc PR . 2
O4 O 0.5511(8) 0.3083(12) 0.5601(6) 0.118(4) Uani 0.50 1 d PDU C 1
N5 N 0.6246(9) 0.4007(11) 0.6638(8) 0.128(4) Uani 0.50 1 d PDU C 1
C32 C 0.5589(10) 0.3281(12) 0.6336(8) 0.127(4) Uani 0.50 1 d PDU C 1
H32A H 0.5198 0.2933 0.6685 0.152 Uiso 0.50 1 calc PR C 1
C33 C 0.6788(13) 0.455(2) 0.6097(11) 0.148(5) Uani 0.50 1 d PDU C 1
H33A H 0.7286 0.4947 0.6405 0.222 Uiso 0.50 1 calc PR C 1
H33B H 0.6403 0.5059 0.5761 0.222 Uiso 0.50 1 calc PR C 1
H33C H 0.7051 0.4002 0.5750 0.222 Uiso 0.50 1 calc PR C 1
C34 C 0.6182(14) 0.419(2) 0.7451(9) 0.139(5) Uani 0.50 1 d PDU C 1
H34A H 0.5594 0.3903 0.7602 0.208 Uiso 0.50 1 calc PR C 1
H34B H 0.6216 0.4978 0.7561 0.208 Uiso 0.50 1 calc PR C 1
H34C H 0.6690 0.3817 0.7769 0.208 Uiso 0.50 1 calc PR C 1

loop_
_atom_site_aniso_label
_atom_site_aniso_U_11
_atom_site_aniso_U_22
_atom_site_aniso_U_33
_atom_site_aniso_U_23
_atom_site_aniso_U_13
_atom_site_aniso_U_12
Cu1 0.0338(3) 0.0279(3) 0.0398(2) -0.0029(2) 0.00743(17) -0.0004(2)
O1 0.0544(18) 0.0334(16) 0.094(2) 0.0019(16) 0.0101(16) 0.0118(14)
O2 0.0495(15) 0.072(2) 0.0445(13) 0.0013(14) 0.0160(12) -0.0055(16)
O3 0.0354(17) 0.0245(16) 0.0419(16) 0.000 0.0080(13) 0.000
N1 0.0349(14) 0.0300(14) 0.0586(15) 0.0005(12) 0.0045(13) 0.0037(12)
N2 0.0335(15) 0.0380(16) 0.0561(15) -0.0109(13) 0.0095(13) -0.0033(13)
N3 0.0387(15) 0.0388(15) 0.0417(13) -0.0013(12) 0.0077(12) -0.0059(13)
C1 0.0358(17) 0.0319(17) 0.074(2) -0.0044(16) 0.0043(16) 0.0040(15)
C2 0.0367(18) 0.0399(19) 0.070(2) -0.0153(16) 0.0077(16) -0.0011(15)
C3 0.045(2) 0.054(2) 0.082(2) -0.025(2) 0.010(2) 0.0082(19)
C4 0.058(3) 0.071(3) 0.076(2) -0.032(2) 0.018(2) 0.007(2)
C5 0.059(2) 0.076(3) 0.058(2) -0.020(2) 0.0200(19) -0.001(2)
C6 0.0405(19) 0.056(2) 0.0490(17) -0.0144(16) 0.0135(16) -0.0046(17)
C7 0.0373(17) 0.056(2) 0.0420(15) -0.0035(15) 0.0108(14) -0.0078(16)
C8 0.037(3) 0.038(3) 0.044(2) 0.005(3) 0.005(2) -0.006(3)
C9 0.038(3) 0.042(3) 0.044(3) 0.004(3) 0.001(3) -0.007(3)
C10 0.042(3) 0.043(3) 0.050(4) 0.013(3) 0.004(3) -0.004(3)
C11 0.046(3) 0.039(3) 0.052(4) 0.012(3) 0.006(3) -0.002(3)
C12 0.047(3) 0.037(2) 0.051(3) 0.008(3) 0.004(2) -0.005(2)
C13 0.052(3) 0.037(3) 0.058(3) 0.002(3) 0.010(3) -0.006(3)
C14 0.052(4) 0.037(2) 0.053(4) 0.001(3) 0.007(3) -0.012(3)
C15 0.046(4) 0.040(2) 0.051(4) 0.002(3) 0.001(3) -0.011(3)
C16 0.041(4) 0.035(2) 0.049(3) 0.007(3) 0.001(3) -0.008(3)
C17 0.041(3) 0.034(2) 0.047(3) 0.006(2) 0.003(2) -0.006(2)
C8' 0.038(3) 0.038(3) 0.044(3) 0.005(3) 0.006(2) -0.006(3)
C9' 0.037(3) 0.038(3) 0.045(3) 0.009(3) 0.002(3) -0.008(3)
C10' 0.042(3) 0.042(3) 0.050(4) 0.013(3) 0.004(3) -0.006(3)
C11' 0.045(4) 0.041(3) 0.051(4) 0.009(3) 0.004(3) -0.003(3)
C12' 0.045(3) 0.037(2) 0.050(3) 0.006(3) 0.005(3) -0.004(3)
C13' 0.051(4) 0.036(3) 0.052(4) 0.005(3) 0.005(3) -0.009(3)
C14' 0.050(4) 0.038(3) 0.053(4) 0.000(3) 0.005(3) -0.010(3)
C15' 0.044(4) 0.040(3) 0.051(4) 0.003(3) 0.002(3) -0.011(3)
C16' 0.042(4) 0.038(3) 0.050(4) 0.006(3) 0.003(3) -0.007(3)
C17' 0.040(3) 0.036(2) 0.047(3) 0.006(2) 0.003(3) -0.008(3)
C18 0.038(3) 0.038(3) 0.056(3) 0.008(2) 0.000(2) 0.006(2)
C19 0.037(3) 0.041(3) 0.053(3) 0.006(3) -0.005(3) 0.004(2)
C20 0.046(4) 0.044(4) 0.052(4) 0.010(3) -0.006(3) 0.000(3)
C21 0.047(4) 0.048(4) 0.052(3) 0.006(3) -0.010(3) 0.000(3)
C22 0.043(3) 0.043(4) 0.055(2) 0.008(3) -0.006(2) 0.005(3)
C23 0.041(4) 0.047(4) 0.052(3) 0.010(3) -0.004(2) 0.000(3)
C24 0.047(3) 0.047(4) 0.058(3) 0.006(3) -0.005(3) -0.005(3)
C25 0.048(3) 0.043(4) 0.053(3) 0.005(3) -0.002(3) -0.004(3)
C26 0.040(3) 0.040(3) 0.055(3) 0.005(2) -0.002(2) 0.002(2)
C27 0.038(3) 0.040(3) 0.056(2) 0.005(2) -0.002(2) 0.007(2)
C18' 0.036(3) 0.037(3) 0.055(3) 0.006(2) -0.002(3) 0.004(2)
C19' 0.040(3) 0.040(4) 0.056(4) 0.010(3) -0.003(4) 0.003(3)
C20' 0.046(4) 0.044(4) 0.055(4) 0.010(3) -0.007(3) -0.002(3)
C21' 0.047(4) 0.044(4) 0.055(3) 0.011(3) -0.006(3) -0.003(3)
C22' 0.041(3) 0.042(4) 0.056(2) 0.009(3) -0.008(2) 0.002(3)
C23' 0.043(4) 0.046(4) 0.058(3) 0.007(3) -0.006(3) -0.001(3)
C24' 0.047(4) 0.046(5) 0.057(3) 0.009(4) -0.010(3) -0.003(3)
C25' 0.046(3) 0.044(4) 0.058(4) 0.004(3) -0.004(3) -0.003(3)
C26' 0.041(3) 0.042(4) 0.057(3) 0.003(3) -0.001(3) 0.002(3)
C27' 0.038(3) 0.040(3) 0.056(2) 0.006(2) -0.001(2) 0.005(2)
N4 0.044(2) 0.075(3) 0.048(2) 0.000 0.0056(18) 0.000
C28 0.060(5) 0.073(4) 0.049(4) -0.002(3) 0.005(4) -0.009(4)
C29 0.072(6) 0.076(5) 0.061(4) -0.002(4) 0.003(5) -0.017(5)
C30 0.051(4) 0.079(5) 0.056(3) 0.000(4) 0.003(3) -0.005(4)
C31 0.068(6) 0.077(6) 0.066(5) 0.003(5) -0.004(5) -0.007(5)
N4' 0.044(2) 0.075(3) 0.048(2) 0.000 0.0056(18) 0.000
C28' 0.051(5) 0.075(4) 0.049(3) 0.002(3) 0.004(4) -0.004(4)
C29' 0.063(6) 0.074(5) 0.057(4) 0.014(4) -0.001(5) -0.012(5)
C30' 0.049(4) 0.083(5) 0.053(3) 0.009(4) 0.001(3) -0.009(4)
C31' 0.056(5) 0.092(6) 0.067(4) 0.013(4) 0.000(4) -0.016(4)
O4 0.119(7) 0.132(9) 0.102(6) -0.005(6) 0.013(6) -0.056(7)
N5 0.114(7) 0.141(10) 0.127(7) -0.016(7) 0.001(6) -0.026(6)
C32 0.113(7) 0.147(9) 0.118(6) -0.012(7) 0.006(6) -0.031(7)
C33 0.115(9) 0.180(12) 0.148(9) 0.002(10) 0.006(7) -0.022(9)
C34 0.136(9) 0.139(12) 0.143(8) -0.027(9) 0.020(8) -0.036(9)

loop_
_atom_type_symbol
_atom_type_description
_atom_type_scat_dispersion_real
_atom_type_scat_dispersion_imag
_atom_type_scat_source
C C 0.0181 0.0091 'International Tables Vol C Tables 4.2.6.8 and 6.1.1.4'
H H 0.0000 0.0000 'International Tables Vol C Tables 4.2.6.8 and 6.1.1.4'
Cu Cu -1.9646 0.5888 'International Tables Vol C Tables 4.2.6.8 and 6.1.1.4'
N N 0.0311 0.0180 'International Tables Vol C Tables 4.2.6.8 and 6.1.1.4'
O O 0.0492 0.0322 'International Tables Vol C Tables 4.2.6.8 and 6.1.1.4'

loop_
_geom_angle_atom_site_label_1
_geom_angle_atom_site_label_2
_geom_angle_atom_site_label_3
_geom_angle
_geom_angle_site_symmetry_1
_geom_angle_site_symmetry_3
O3 Cu1 N2 169.67(13) . .
O3 Cu1 N3 101.41(13) . .
N2 Cu1 N3 80.87(15) . .
O3 Cu1 N1 99.00(12) . .
N2 Cu1 N1 80.27(15) . .
N3 Cu1 N1 158.46(14) . .
Cu1 O3 Cu1 126.6(2) 2_756 .
Cu1 O3 H3A 116.7 2_756 .
Cu1 O3 H3A 116.7 . .
C1 N1 C18' 116.1(16) . .
C1 N1 C18 117.4(12) . .
C18' N1 C18 5(2) . .
C1 N1 Cu1 116.1(3) . .
C18' N1 Cu1 127.4(16) . .
C18 N1 Cu1 126.5(12) . .
C6 N2 C2 124.5(4) . .
C6 N2 Cu1 117.3(3) . .
C2 N2 Cu1 118.2(3) . .
C7 N3 C8 119.5(18) . .
C7 N3 C8' 118(2) . .
C8 N3 C8' 3(4) . .
C7 N3 Cu1 116.2(3) . .
C8 N3 Cu1 123.9(18) . .
C8' N3 Cu1 126(2) . .
O1 C1 N1 128.6(5) . .
O1 C1 C2 119.7(4) . .
N1 C1 C2 111.6(4) . .
N2 C2 C3 120.0(5) . .
N2 C2 C1 113.6(4) . .
C3 C2 C1 126.4(5) . .
C4 C3 C2 117.5(5) . .
C4 C3 H3B 121.2 . .
C2 C3 H3B 121.2 . .
C3 C4 C5 121.7(5) . .
C3 C4 H4A 119.1 . .
C5 C4 H4A 119.1 . .
C4 C5 C6 117.9(5) . .
C4 C5 H5A 121.1 . .
C6 C5 H5A 121.1 . .
N2 C6 C5 118.4(5) . .
N2 C6 C7 114.0(4) . .
C5 C6 C7 127.6(5) . .
O2 C7 N3 129.4(5) . .
O2 C7 C6 119.5(4) . .
N3 C7 C6 111.0(4) . .
N3 C8 C9 127(3) . .
N3 C8 C17 117(3) . .
C9 C8 C17 116(2) . .
C10 C9 C8 124(2) . .
C10 C9 H9A 118.2 . .
C8 C9 H9A 118.2 . .
C11 C10 C9 121.6(12) . .
C11 C10 H10A 119.2 . .
C9 C10 H10A 119.2 . .
C10 C11 C12 120.4(10) . .
C10 C11 H11A 119.8 . .
C12 C11 H11A 119.8 . .
C13 C12 C17 119.7(10) . .
C13 C12 C11 121.0(9) . .
C17 C12 C11 119.3(11) . .
C14 C13 C12 120.7(9) . .
C14 C13 H13A 119.6 . .
C12 C13 H13A 119.6 . .
C15 C14 C13 118.8(9) . .
C15 C14 H14A 120.6 . .
C13 C14 H14A 120.6 . .
C16 C15 C14 121.9(11) . .
C16 C15 H15A 119.1 . .
C14 C15 H15A 119.1 . .
C15 C16 C17 122.1(16) . .
C15 C16 H16A 119.0 . .
C17 C16 H16A 119.0 . .
C12 C17 C16 116.8(15) . .
C12 C17 C8 118.9(19) . .
C16 C17 C8 124(2) . .
C9' C8' C17' 122(4) . .
C9' C8' N3 115(3) . .
C17' C8' N3 120(4) . .
C8' C9' C10' 115(2) . .
C8' C9' H9'A 122.3 . .
C10' C9' H9'A 122.3 . .
C11' C10' C9' 123.3(14) . .
C11' C10' H10B 118.4 . .
C9' C10' H10B 118.4 . .
C10' C11' C12' 118.1(12) . .
C10' C11' H11B 120.9 . .
C12' C11' H11B 120.9 . .
C17' C12' C11' 119.8(13) . .
C17' C12' C13' 119.9(12) . .
C11' C12' C13' 120.3(12) . .
C14' C13' C12' 119.7(11) . .
C14' C13' H13B 120.2 . .
C12' C13' H13B 120.2 . .
C15' C14' C13' 121.2(11) . .
C15' C14' H14B 119.4 . .
C13' C14' H14B 119.4 . .
C14' C15' C16' 119.1(13) . .
C14' C15' H15B 120.5 . .
C16' C15' H15B 120.5 . .
C17' C16' C15' 119(2) . .
C17' C16' H16B 120.4 . .
C15' C16' H16B 120.4 . .
C16' C17' C12' 120.5(19) . .
C16' C17' C8' 119(3) . .
C12' C17' C8' 120(3) . .
C19 C18 C27 119.8(16) . .
C19 C18 N1 121.5(14) . .
C27 C18 N1 118.7(19) . .
C20 C19 C18 119.1(11) . .
C20 C19 H19A 120.4 . .
C18 C19 H19A 120.4 . .
C21 C20 C19 120.8(10) . .
C21 C20 H20A 119.6 . .
C19 C20 H20A 119.6 . .
C22 C21 C20 121.3(9) . .
C22 C21 H21A 119.3 . .
C20 C21 H21A 119.3 . .
C21 C22 C23 121.8(9) . .
C21 C22 C27 120.1(9) . .
C23 C22 C27 118.1(8) . .
C24 C23 C22 121.6(8) . .
C24 C23 H23A 119.2 . .
C22 C23 H23A 119.2 . .
C23 C24 C25 120.4(8) . .
C23 C24 H24A 119.8 . .
C25 C24 H24A 119.8 . .
C26 C25 C24 118.8(8) . .
C26 C25 H25A 120.6 . .
C24 C25 H25A 120.6 . .
C25 C26 C27 121.5(8) . .
C25 C26 H26A 119.3 . .
C27 C26 H26A 119.3 . .
C26 C27 C18 121.7(13) . .
C26 C27 C22 119.5(8) . .
C18 C27 C22 118.8(13) . .
N1 C18' C19' 117.5(18) . .
N1 C18' C27' 120(2) . .
C19' C18' C27' 123(2) . .
C18' C19' C20' 119.7(15) . .
C18' C19' H19B 120.2 . .
C20' C19' H19B 120.2 . .
C21' C20' C19' 118.0(13) . .
C21' C20' H20B 121.0 . .
C19' C20' H20B 121.0 . .
C22' C21' C20' 119.7(12) . .
C22' C21' H21B 120.2 . .
C20' C21' H21B 120.2 . .
C23' C22' C27' 120.0 . .
C23' C22' C21' 118.1(9) . .
C27' C22' C21' 121.9(9) . .
C24' C23' C22' 120.0 . .
C24' C23' H23B 120.0 . .
C22' C23' H23B 120.0 . .
C25' C24' C23' 120.0 . .
C25' C24' H24B 120.0 . .
C23' C24' H24B 120.0 . .
C24' C25' C26' 120.0 . .
C24' C25' H25B 120.0 . .
C26' C25' H25B 120.0 . .
C27' C26' C25' 120.0 . .
C27' C26' H26B 120.0 . .
C25' C26' H26B 120.0 . .
C26' C27' C22' 120.0 . .
C26' C27' C18' 122.2(15) . .
C22' C27' C18' 117.8(15) . .
C28 N4 C28 115.7(18) 2_656 .
C28 N4 C30 120.3(13) 2_656 .
C28 N4 C30 103.0(11) . .
C28 N4 C30 103.0(11) 2_656 2_656
C28 N4 C30 120.3(13) . 2_656
C30 N4 C30 93.7(17) . 2_656
C29 C28 N4 109.0(12) . .
C29 C28 H28A 109.9 . .
N4 C28 H28A 109.9 . .
C29 C28 H28B 109.9 . .
N4 C28 H28B 109.9 . .
H28A C28 H28B 108.3 . .
C28 C29 H29A 109.5 . .
C28 C29 H29B 109.5 . .
H29A C29 H29B 109.5 . .
C28 C29 H29C 109.5 . .
H29A C29 H29C 109.5 . .
H29B C29 H29C 109.5 . .
C31 C30 N4 112.6(17) . .
C31 C30 H30A 109.1 . .
N4 C30 H30A 109.1 . .
C31 C30 H30B 109.1 . .
N4 C30 H30B 109.1 . .
H30A C30 H30B 107.8 . .
C30 C31 H31A 109.5 . .
C30 C31 H31B 109.5 . .
H31A C31 H31B 109.5 . .
C30 C31 H31C 109.5 . .
H31A C31 H31C 109.5 . .
H31B C31 H31C 109.5 . .
C29' C28' H28C 108.0 . .
C29' C28' H28D 108.0 . .
H28C C28' H28D 107.2 . .
C28' C29' H29D 109.5 . .
C28' C29' H29E 109.5 . .
H29D C29' H29E 109.5 . .
C28' C29' H29F 109.5 . .
H29D C29' H29F 109.5 . .
H29E C29' H29F 109.5 . .
C31' C30' H30C 108.4 . .
C31' C30' H30D 108.4 . .
H30C C30' H30D 107.5 . .
C30' C31' H31D 109.5 . .
C30' C31' H31E 109.5 . .
H31D C31' H31E 109.5 . .
C30' C31' H31F 109.5 . .
H31D C31' H31F 109.5 . .
H31E C31' H31F 109.5 . .
C32 N5 C34 110.7(13) . .
C32 N5 C33 119.0(10) . .
C34 N5 C33 129.8(12) . .
O4 C32 N5 118.9(11) . .
O4 C32 H32A 120.5 . .
N5 C32 H32A 120.5 . .
N5 C33 H33A 109.5 . .
N5 C33 H33B 109.5 . .
H33A C33 H33B 109.5 . .
N5 C33 H33C 109.5 . .
H33A C33 H33C 109.5 . .
H33B C33 H33C 109.5 . .
N5 C34 H34A 109.5 . .
N5 C34 H34B 109.5 . .
H34A C34 H34B 109.5 . .
N5 C34 H34C 109.5 . .
H34A C34 H34C 109.5 . .
H34B C34 H34C 109.5 . .

loop_
_geom_bond_atom_site_label_1
_geom_bond_atom_site_label_2
_geom_bond_distance
_geom_bond_site_symmetry_2
Cu1 O3 1.8875(17) .
Cu1 N2 1.922(3) .
Cu1 N3 1.974(3) .
Cu1 N1 2.001(3) .
O1 C1 1.246(6) .
O2 C7 1.233(5) .
O3 Cu1 1.8875(17) 2_756
O3 H3A 0.9500 .
N1 C1 1.342(6) .
N1 C18' 1.37(3) .
N1 C18 1.46(2) .
N2 C6 1.326(6) .
N2 C2 1.331(6) .
N3 C7 1.347(5) .
N3 C8 1.38(3) .
N3 C8' 1.46(4) .
C1 C2 1.504(7) .
C2 C3 1.393(6) .
C3 C4 1.377(9) .
C3 H3B 0.9500 .
C4 C5 1.396(10) .
C4 H4A 0.9500 .
C5 C6 1.412(6) .
C5 H5A 0.9500 .
C6 C7 1.503(7) .
C8 C9 1.44(5) .
C8 C17 1.44(4) .
C9 C10 1.35(2) .
C9 H9A 0.9500 .
C10 C11 1.310(16) .
C10 H10A 0.9500 .
C11 C12 1.463(13) .
C11 H11A 0.9500 .
C12 C13 1.396(14) .
C12 C17 1.42(2) .
C13 C14 1.392(13) .
C13 H13A 0.9500 .
C14 C15 1.383(15) .
C14 H14A 0.9500 .
C15 C16 1.32(2) .
C15 H15A 0.9500 .
C16 C17 1.43(2) .
C16 H16A 0.9500 .
C8' C9' 1.38(6) .
C8' C17' 1.41(5) .
C9' C10' 1.45(3) .
C9' H9'A 0.9500 .
C10' C11' 1.40(2) .
C10' H10B 0.9500 .
C11' C12' 1.413(17) .
C11' H11B 0.9500 .
C12' C17' 1.40(3) .
C12' C13' 1.457(17) .
C13' C14' 1.392(15) .
C13' H13B 0.9500 .
C14' C15' 1.390(19) .
C14' H14B 0.9500 .
C15' C16' 1.49(3) .
C15' H15B 0.9500 .
C16' C17' 1.39(3) .
C16' H16B 0.9500 .
C18 C19 1.42(3) .
C18 C27 1.43(2) .
C19 C20 1.405(14) .
C19 H19A 0.9500 .
C20 C21 1.400(14) .
C20 H20A 0.9500 .
C21 C22 1.368(14) .
C21 H21A 0.9500 .
C22 C23 1.388(13) .
C22 C27 1.435(12) .
C23 C24 1.380(13) .
C23 H23A 0.9500 .
C24 C25 1.424(12) .
C24 H24A 0.9500 .
C25 C26 1.369(12) .
C25 H25A 0.9500 .
C26 C27 1.405(12) .
C26 H26A 0.9500 .
C18' C19' 1.39(4) .
C18' C27' 1.41(2) .
C19' C20' 1.436(19) .
C19' H19B 0.9500 .
C20' C21' 1.425(18) .
C20' H20B 0.9500 .
C21' C22' 1.420(15) .
C21' H21B 0.9500 .
C22' C23' 1.3900 .
C22' C27' 1.3900 .
C23' C24' 1.3900 .
C23' H23B 0.9500 .
C24' C25' 1.3900 .
C24' H24B 0.9500 .
C25' C26' 1.3900 .
C25' H25B 0.9500 .
C26' C27' 1.3900 .
C26' H26B 0.9500 .
N4 C28 1.58(2) 2_656
N4 C28 1.58(2) .
N4 C30 1.60(3) .
N4 C30 1.60(3) 2_656
C28 C29 1.46(2) .
C28 H28A 0.9900 .
C28 H28B 0.9900 .
C29 H29A 0.9800 .
C29 H29B 0.9800 .
C29 H29C 0.9800 .
C30 C31 1.51(3) .
C30 H30A 0.9900 .
C30 H30B 0.9900 .
C31 H31A 0.9800 .
C31 H31B 0.9800 .
C31 H31C 0.9800 .
C28' C29' 1.529(16) .
C28' H28C 0.9900 .
C28' H28D 0.9900 .
C29' H29D 0.9800 .
C29' H29E 0.9800 .
C29' H29F 0.9800 .
C30' C31' 1.51(2) .
C30' H30C 0.9900 .
C30' H30D 0.9900 .
C31' H31D 0.9800 .
C31' H31E 0.9800 .
C31' H31F 0.9800 .
O4 C32 1.239(9) .
N5 C32 1.366(9) .
N5 C34 1.381(9) .
N5 C33 1.412(9) .
C32 H32A 0.9500 .
C33 H33A 0.9800 .
C33 H33B 0.9800 .
C33 H33C 0.9800 .
C34 H34A 0.9800 .
C34 H34B 0.9800 .
C34 H34C 0.9800 .

loop_
_geom_torsion_atom_site_label_1
_geom_torsion_atom_site_label_2
_geom_torsion_atom_site_label_3
_geom_torsion_atom_site_label_4
_geom_torsion
_geom_torsion_site_symmetry_1
_geom_torsion_site_symmetry_4
N2 Cu1 O3 Cu1 -42.9(8) . 2_756
N3 Cu1 O3 Cu1 -144.69(10) . 2_756
N1 Cu1 O3 Cu1 42.25(10) . 2_756
O3 Cu1 N1 C1 -164.4(3) . .
N2 Cu1 N1 C1 5.2(3) . .
N3 Cu1 N1 C1 34.4(6) . .
O3 Cu1 N1 C18' 8.2(16) . .
N2 Cu1 N1 C18' 177.8(16) . .
N3 Cu1 N1 C18' -153.0(16) . .
O3 Cu1 N1 C18 14.5(12) . .
N2 Cu1 N1 C18 -176.0(12) . .
N3 Cu1 N1 C18 -146.7(12) . .
O3 Cu1 N2 C6 -98.3(8) . .
N3 Cu1 N2 C6 5.3(3) . .
N1 Cu1 N2 C6 174.9(3) . .
O3 Cu1 N2 C2 83.0(8) . .
N3 Cu1 N2 C2 -173.3(3) . .
N1 Cu1 N2 C2 -3.8(3) . .
O3 Cu1 N3 C7 162.3(3) . .
N2 Cu1 N3 C7 -7.4(3) . .
N1 Cu1 N3 C7 -36.6(5) . .
O3 Cu1 N3 C8 -10.5(19) . .
N2 Cu1 N3 C8 179.7(19) . .
N1 Cu1 N3 C8 150.5(19) . .
O3 Cu1 N3 C8' -13(2) . .
N2 Cu1 N3 C8' 177(2) . .
N1 Cu1 N3 C8' 148(2) . .
C18' N1 C1 O1 4.0(15) . .
C18 N1 C1 O1 -1.5(13) . .
Cu1 N1 C1 O1 177.5(4) . .
C18' N1 C1 C2 -178.9(14) . .
C18 N1 C1 C2 175.7(11) . .
Cu1 N1 C1 C2 -5.4(4) . .
C6 N2 C2 C3 1.7(6) . .
Cu1 N2 C2 C3 -179.8(3) . .
C6 N2 C2 C1 -176.6(4) . .
Cu1 N2 C2 C1 2.0(5) . .
O1 C1 C2 N2 179.7(4) . .
N1 C1 C2 N2 2.3(5) . .
O1 C1 C2 C3 1.6(7) . .
N1 C1 C2 C3 -175.8(4) . .
N2 C2 C3 C4 -0.9(7) . .
C1 C2 C3 C4 177.1(5) . .
C2 C3 C4 C5 0.1(8) . .
C3 C4 C5 C6 -0.1(8) . .
C2 N2 C6 C5 -1.6(6) . .
Cu1 N2 C6 C5 179.8(3) . .
C2 N2 C6 C7 176.0(4) . .
Cu1 N2 C6 C7 -2.6(4) . .
C4 C5 C6 N2 0.8(7) . .
C4 C5 C6 C7 -176.4(4) . .
C8 N3 C7 O2 -1.3(19) . .
C8' N3 C7 O2 2(2) . .
Cu1 N3 C7 O2 -174.5(4) . .
C8 N3 C7 C6 -179.0(19) . .
C8' N3 C7 C6 -176(2) . .
Cu1 N3 C7 C6 7.8(4) . .
N2 C6 C7 O2 178.6(4) . .
C5 C6 C7 O2 -4.1(6) . .
N2 C6 C7 N3 -3.4(5) . .
C5 C6 C7 N3 173.9(5) . .
C7 N3 C8 C9 -59(5) . .
C8' N3 C8 C9 -118(73) . .
Cu1 N3 C8 C9 113(4) . .
C7 N3 C8 C17 111(3) . .
C8' N3 C8 C17 53(69) . .
Cu1 N3 C8 C17 -76(4) . .
N3 C8 C9 C10 177(2) . .
C17 C8 C9 C10 7(5) . .
C8 C9 C10 C11 -5(3) . .
C9 C10 C11 C12 -0.2(16) . .
C10 C11 C12 C13 -177.8(9) . .
C10 C11 C12 C17 2.8(14) . .
C17 C12 C13 C14 2.2(14) . .
C11 C12 C13 C14 -177.1(8) . .
C12 C13 C14 C15 -2.5(14) . .
C13 C14 C15 C16 1.4(15) . .
C14 C15 C16 C17 -0.2(18) . .
C13 C12 C17 C16 -0.9(16) . .
C11 C12 C17 C16 178.5(10) . .
C13 C12 C17 C8 180(2) . .
C11 C12 C17 C8 -1(3) . .
C15 C16 C17 C12 -0.1(18) . .
C15 C16 C17 C8 179(3) . .
N3 C8 C17 C12 -175(2) . .
C9 C8 C17 C12 -4(5) . .
N3 C8 C17 C16 6(5) . .
C9 C8 C17 C16 177(2) . .
C7 N3 C8' C9' -74(5) . .
C8 N3 C8' C9' 49(68) . .
Cu1 N3 C8' C9' 102(4) . .
C7 N3 C8' C17' 124(4) . .
C8 N3 C8' C17' -113(73) . .
Cu1 N3 C8' C17' -60(5) . .
C17' C8' C9' C10' -10(6) . .
N3 C8' C9' C10' -172(2) . .
C8' C9' C10' C11' 6(4) . .
C9' C10' C11' C12' -0.4(18) . .
C10' C11' C12' C17' -0.3(18) . .
C10' C11' C12' C13' -177.6(10) . .
C17' C12' C13' C14' 6.8(18) . .
C11' C12' C13' C14' -175.8(11) . .
C12' C13' C14' C15' -1.9(17) . .
C13' C14' C15' C16' -2.3(18) . .
C14' C15' C16' C17' 2(2) . .
C15' C16' C17' C12' 3(2) . .
C15' C16' C17' C8' -177(3) . .
C11' C12' C17' C16' 175.2(14) . .
C13' C12' C17' C16' -7(2) . .
C11' C12' C17' C8' -4(4) . .
C13' C12' C17' C8' 173(3) . .
C9' C8' C17' C16' -169(3) . .
N3 C8' C17' C16' -9(6) . .
C9' C8' C17' C12' 10(7) . .
N3 C8' C17' C12' 171(3) . .
C1 N1 C18 C19 69(2) . .
C18' N1 C18 C19 -8(30) . .
Cu1 N1 C18 C19 -110.1(19) . .
C1 N1 C18 C27 -113.8(19) . .
C18' N1 C18 C27 170(34) . .
Cu1 N1 C18 C27 67(2) . .
C27 C18 C19 C20 1(3) . .
N1 C18 C19 C20 178.8(18) . .
C18 C19 C20 C21 0.1(19) . .
C19 C20 C21 C22 0.2(16) . .
C20 C21 C22 C23 176.0(9) . .
C20 C21 C22 C27 -2.0(14) . .
C21 C22 C23 C24 176.2(10) . .
C27 C22 C23 C24 -5.8(13) . .
C22 C23 C24 C25 3.7(13) . .
C23 C24 C25 C26 0.9(13) . .
C24 C25 C26 C27 -3.1(13) . .
C25 C26 C27 C18 178.9(17) . .
C25 C26 C27 C22 0.9(12) . .
C19 C18 C27 C26 178.8(14) . .
N1 C18 C27 C26 1(3) . .
C19 C18 C27 C22 -3(3) . .
N1 C18 C27 C22 179.3(15) . .
C21 C22 C27 C26 -178.5(10) . .
C23 C22 C27 C26 3.5(12) . .
C21 C22 C27 C18 3.5(18) . .
C23 C22 C27 C18 -174.6(16) . .
C1 N1 C18' C19' 63(3) . .
C18 N1 C18' C19' 169(34) . .
Cu1 N1 C18' C19' -110(2) . .
C1 N1 C18' C27' -113(3) . .
C18 N1 C18' C27' -7(29) . .
Cu1 N1 C18' C27' 74(3) . .
N1 C18' C19' C20' 178(2) . .
C27' C18' C19' C20' -6(4) . .
C18' C19' C20' C21' 7(3) . .
C19' C20' C21' C22' -1.9(19) . .
C20' C21' C22' C23' 179.0(11) . .
C20' C21' C22' C27' -3.6(16) . .
C27' C22' C23' C24' 0.0 . .
C21' C22' C23' C24' 177.4(11) . .
C22' C23' C24' C25' 0.0 . .
C23' C24' C25' C26' 0.0 . .
C24' C25' C26' C27' 0.0 . .
C25' C26' C27' C22' 0.0 . .
C25' C26' C27' C18' 178(2) . .
C23' C22' C27' C26' 0.0 . .
C21' C22' C27' C26' -177.3(11) . .
C23' C22' C27' C18' -179(2) . .
C21' C22' C27' C18' 4(2) . .
N1 C18' C27' C26' -2(4) . .
C19' C18' C27' C26' -177.6(19) . .
N1 C18' C27' C22' 176(2) . .
C19' C18' C27' C22' 1(4) . .
C28 N4 C28 C29 -52.0(13) 2_656 .
C30 N4 C28 C29 174.8(16) . .
C30 N4 C28 C29 73(2) 2_656 .
C28 N4 C30 C31 62(2) 2_656 .
C28 N4 C30 C31 -167.3(17) . .
C30 N4 C30 C31 -45.1(12) 2_656 .
C34 N5 C32 O4 175.1(8) . .
C33 N5 C32 O4 2.7(9) . .

loop_
_cod_changelog_entry_id
_cod_changelog_entry_author
_cod_changelog_entry_date
_cod_changelog_entry_text
1 'Vaitkus, Antanas' 2024-10-01T18:47:00+03:00
;
 Reassigned the incorrect value of the '_chemical_name_systematic' data item
 to the '_refine_special_details' data item.
;
